data_7157733
loop_
_publ_author_name
'Yan, Hai-Wei'
'Zhang, Xu'
'Yang, Ya-Nan'
'Feng, Zi-Ming'
'Jiang, Jian-Shuang'
'Zhang, Pei-Cheng'

_publ_section_title
;
 Archromones A-F, unusual polycyclic dearomatic geranylquinol derivatives
 from the roots of <i>Arnebia euchroma</i>.
;
_journal_issue 41
_journal_name_full 'Organic &amp; biomolecular chemistry'
_journal_page_first 8424
_journal_page_last 8432
_journal_paper_doi 10.1039/d0ob01934h
_journal_volume 18
_journal_year 2020
_chemical_absolute_configuration ad
_chemical_formula_moiety 'C16 H18 O3'
_chemical_formula_sum 'C16 H18 O3'
_chemical_formula_weight 258.30
_space_group_crystal_system orthorhombic
_space_group_IT_number 19
_space_group_name_Hall 'P 2ac 2ab'
_space_group_name_H-M_alt 'P 21 21 21'
_atom_sites_solution_hydrogens geom
_atom_sites_solution_primary dual
_audit_creation_date 2019-10-29
_audit_creation_method
;
Olex2 1.2
(compiled 2018.05.29 svn.r3508 for OlexSys, GUI svn.r5506)
;
_audit_update_record
;
2020-07-12 deposited with the CCDC.	2020-10-06 downloaded from the CCDC.
;
_cell_angle_alpha 90
_cell_angle_beta 90
_cell_angle_gamma 90
_cell_formula_units_Z 4
_cell_length_a 7.16170(10)
_cell_length_b 9.7401(2)
_cell_length_c 18.6984(3)
_cell_measurement_reflns_used 10120
_cell_measurement_temperature 100.02(10)
_cell_measurement_theta_max 74.7620
_cell_measurement_theta_min 4.7460
_cell_volume 1304.32(4)
_computing_cell_refinement 'CrysAlisPro 1.171.40.39a (Rigaku OD, 2019)'
_computing_data_collection 'CrysAlisPro 1.171.40.39a (Rigaku OD, 2019)'
_computing_data_reduction 'CrysAlisPro 1.171.40.39a (Rigaku OD, 2019)'
_computing_molecular_graphics 'Olex2 (Dolomanov et al., 2009)'
_computing_publication_material 'Olex2 (Dolomanov et al., 2009)'
_computing_structure_refinement 'ShelXL (Sheldrick, 2015)'
_computing_structure_solution 'ShelXT (Sheldrick, 2015)'
_diffrn_ambient_environment N~2~
_diffrn_ambient_temperature 100.02(10)
_diffrn_detector 'CCD plate'
_diffrn_detector_area_resol_mean 10.0000
_diffrn_detector_type HyPix
_diffrn_measured_fraction_theta_full 1.000
_diffrn_measured_fraction_theta_max 0.981
_diffrn_measurement_details
;
List of Runs (angles in degrees, time in seconds):

  # Type    Start    End  Width  t~exp~   \w     \q     \k     \f   Frames
#--------------------------------------------------------------------------
  1  \w   -121.00 -38.00   0.50    0.05    --  -47.70 -36.00-166.00  166
  2  \w   -128.00 -89.00   0.50    0.07    -- -101.00 -86.00  23.00   78
  3  \w   -173.00-141.00   0.50    0.07    -- -101.00 -86.00  23.00   64
  4  \w     31.00  88.00   0.50    0.07    --  103.25-144.00 -32.00  114
  5  \w   -119.00 -93.00   0.50    0.05    --  -47.70-125.00 -30.00   52
  6  \w   -111.00 -85.00   0.50    0.05    --  -47.70-125.00  90.00   52
  7  \w     25.00  91.00   0.50    0.05    --   47.70-125.00-120.00  132
  8  \w    -73.00 -36.00   0.50    0.07    -- -101.00 125.00 150.00   74
  9  \w   -110.00 -77.00   0.50    0.07    -- -101.00 125.00 150.00   66
 10  \w   -104.00 -79.00   0.50    0.07    -- -101.00  30.00-180.00   50
 11  \w   -120.00 -35.00   0.50    0.07    -- -101.00  77.00  30.00  170
 12  \w    -72.00 -29.00   0.50    0.07    -- -101.00  30.00-180.00   86
 13  \w   -169.00 -91.00   0.50    0.07    -- -101.00-125.00  90.00  156
 14  \w     49.00 103.00   0.50    0.07    --  103.25-126.00 136.00  108
 15  \w    100.00 125.00   0.50    0.07    --  103.25-144.00 -32.00   50
 16  \w   -103.00 -76.00   0.50    0.05    --  -47.70-125.00  60.00   54
 17  \w     34.00  60.00   0.50    0.07    --  103.25-125.00  30.00   52
 18  \w    -71.00 -46.00   0.50    0.07    -- -101.00  36.00 -10.00   50
 19  \w    107.00 132.00   0.50    0.07    --  103.25  86.00 141.00   50
 20  \w   -119.00 -25.00   0.50    0.05    --  -47.70 -77.00 -30.00  188
 21  \w   -119.00 -25.00   0.50    0.05    --  -47.70 -77.00  60.00  188
 22  \w   -119.00 -33.00   0.50    0.05    --  -47.70 -57.00 120.00  172
 23  \w    -24.00  74.00   0.50    0.05    --   47.70 -86.00  23.00  196
 24  \w   -174.00-123.00   0.50    0.07    -- -101.00 -30.00 120.00  102
 25  \w     90.00 178.00   0.50    0.07    --  103.25  15.00-120.00  176
 26  \w      1.00  26.00   0.50    0.05    --   47.70 -86.00  23.00   50
;
_diffrn_measurement_device 'four-circle diffractometer'
_diffrn_measurement_device_type 'XtaLAB Synergy R, HyPix'
_diffrn_measurement_method '\w scans'
_diffrn_orient_matrix_type 'CrysAlisPro convention (1999,Acta A55,543-557)'
_diffrn_orient_matrix_UB_11 -0.0257726000
_diffrn_orient_matrix_UB_12 0.0018801000
_diffrn_orient_matrix_UB_13 0.0818066000
_diffrn_orient_matrix_UB_21 -0.1900882000
_diffrn_orient_matrix_UB_22 -0.0723810000
_diffrn_orient_matrix_UB_23 -0.0083117000
_diffrn_orient_matrix_UB_31 0.0973579000
_diffrn_orient_matrix_UB_32 -0.1405845000
_diffrn_orient_matrix_UB_33 0.0053884000
_diffrn_radiation_monochromator mirror
_diffrn_radiation_probe x-ray
_diffrn_radiation_type CuK\a
_diffrn_radiation_wavelength 1.54184
_diffrn_reflns_av_R_equivalents 0.0376
_diffrn_reflns_av_unetI/netI 0.0234
_diffrn_reflns_Laue_measured_fraction_full 1.000
_diffrn_reflns_Laue_measured_fraction_max 0.981
_diffrn_reflns_limit_h_max 8
_diffrn_reflns_limit_h_min -8
_diffrn_reflns_limit_k_max 9
_diffrn_reflns_limit_k_min -12
_diffrn_reflns_limit_l_max 23
_diffrn_reflns_limit_l_min -23
_diffrn_reflns_number 12549
_diffrn_reflns_point_group_measured_fraction_full 0.998
_diffrn_reflns_point_group_measured_fraction_max 0.965
_diffrn_reflns_theta_full 67.684
_diffrn_reflns_theta_max 75.233
_diffrn_reflns_theta_min 4.730
_diffrn_source 'Rotating-anode X-ray tube'
_diffrn_source_type 'PhotonJet R (Cu) X-ray Source'
_exptl_absorpt_coefficient_mu 0.724
_exptl_absorpt_correction_T_max 1.00000
_exptl_absorpt_correction_T_min 0.66390
_exptl_absorpt_correction_type multi-scan
_exptl_absorpt_process_details
;
CrysAlisPro 1.171.40.39a (Rigaku Oxford Diffraction, 2019)
Empirical absorption correction using spherical harmonics,
 implemented in SCALE3 ABSPACK scaling algorithm.
;
_exptl_crystal_colour 'clear light brown'
_exptl_crystal_colour_lustre clear
_exptl_crystal_colour_modifier light
_exptl_crystal_colour_primary brown
_exptl_crystal_density_diffrn 1.315
_exptl_crystal_description block
_exptl_crystal_F_000 552
_exptl_crystal_size_max 0.25
_exptl_crystal_size_mid 0.09
_exptl_crystal_size_min 0.06
_refine_diff_density_max 0.189
_refine_diff_density_min -0.187
_refine_diff_density_rms 0.045
_refine_ls_abs_structure_details
;
 Flack x determined using 977 quotients [(I+)-(I-)]/[(I+)+(I-)]
 (Parsons, Flack and Wagner, Acta Cryst. B69 (2013) 249-259).
;
_refine_ls_abs_structure_Flack -0.03(8)
_refine_ls_extinction_method none
_refine_ls_goodness_of_fit_ref 1.085
_refine_ls_hydrogen_treatment constr
_refine_ls_matrix_type full
_refine_ls_number_parameters 174
_refine_ls_number_reflns 2589
_refine_ls_number_restraints 0
_refine_ls_restrained_S_all 1.085
_refine_ls_R_factor_all 0.0362
_refine_ls_R_factor_gt 0.0334
_refine_ls_shift/su_max 0.000
_refine_ls_shift/su_mean 0.000
_refine_ls_structure_factor_coef Fsqd
_refine_ls_weighting_details 'w=1/[\s^2^(Fo^2^)+(0.0453P)^2^+0.3062P] where P=(Fo^2^+2Fc^2^)/3'
_refine_ls_weighting_scheme calc
_refine_ls_wR_factor_gt 0.0853
_refine_ls_wR_factor_ref 0.0868
_reflns_Friedel_coverage 0.683
_reflns_Friedel_fraction_full 0.996
_reflns_Friedel_fraction_max 0.943
_reflns_number_gt 2473
_reflns_number_total 2589
_reflns_threshold_expression 'I > 2\s(I)'
_cod_data_source_file d0ob01934h2.cif
_cod_data_source_block yhw_43a
_cod_depositor_comments 'Adding full bibliography for 7157730--7157733.cif.'
_cod_database_code 7157733
_shelx_shelxl_version_number 2014/7
_shelx_space_group_comment
;
The symmetry employed for this shelxl refinement is uniquely defined
by the following loop, which should always be used as a source of
symmetry information in preference to the above space-group names.
They are only intended as comments.
;
_shelx_estimated_absorpt_t_max 0.958
_shelx_estimated_absorpt_t_min 0.840
_diffrn_oxdiff_digest_frames
;
01d99e55b864864eb2f949961240742c540269626e3
;
_reflns_odcompleteness_completeness 99.93
_reflns_odcompleteness_iscentric 1
_reflns_odcompleteness_theta 66.97
_olex2_refinement_description
;
1. Fixed Uiso
 At 1.2 times of:
  All C(H) groups, All C(H,H) groups
 At 1.5 times of:
  All C(H,H,H) groups, All O(H) groups
2.a Ternary CH refined with riding coordinates:
 C1(H1A), C6(H6), C7(H7)
2.b Secondary CH2 refined with riding coordinates:
 C2(H2A,H2B), C3(H3A,H3B), C13(H13A,H13B), C15(H15A,H15B)
2.c Aromatic/amide H refined with riding coordinates:
 C9(H9), C10(H10), C11(H11)
2.d Idealised Me refined as rotating group:
 C16(H16A,H16B,H16C)
2.e Idealised tetrahedral OH refined as rotating group:
 O1(H1)
;
_olex2_submission_special_instructions 'No special instructions were received'
_oxdiff_exptl_absorpt_empirical_details
;
Empirical correction (ABSPACK) includes:
- Absorption correction using spherical harmonics
- Frame scaling
;
_oxdiff_exptl_absorpt_empirical_full_max 1.860
_oxdiff_exptl_absorpt_empirical_full_min 0.371

loop_
_space_group_symop_operation_xyz
'x, y, z'
'-x+1/2, -y, z+1/2'
'-x, y+1/2, -z+1/2'
'x+1/2, -y+1/2, -z'

loop_
_atom_site_label
_atom_site_type_symbol
_atom_site_fract_x
_atom_site_fract_y
_atom_site_fract_z
_atom_site_U_iso_or_equiv
_atom_site_adp_type
_atom_site_occupancy
_atom_site_site_symmetry_order
_atom_site_calc_flag
_atom_site_refinement_flags_posn
_atom_site_refinement_flags_adp
_atom_site_refinement_flags_occupancy
_atom_site_disorder_assembly
_atom_site_disorder_group
O1 O 0.1397(2) 0.45644(17) 0.58029(8) 0.0308(4) Uani 1 1 d . . . . .
H1 H 0.0403 0.4483 0.6016 0.046 Uiso 1 1 calc GR . . . .
O2 O 0.7917(2) 0.41124(17) 0.64473(8) 0.0317(4) Uani 1 1 d . . . . .
O3 O 0.6209(2) 0.46726(15) 0.79089(8) 0.0291(3) Uani 1 1 d . . . . .
C1 C 0.2456(3) 0.3329(2) 0.58756(10) 0.0231(4) Uani 1 1 d . . . . .
H1A H 0.1650 0.2544 0.5767 0.028 Uiso 1 1 calc R . . . .
C2 C 0.4031(3) 0.3381(2) 0.53324(10) 0.0268(5) Uani 1 1 d . . . . .
H2A H 0.3538 0.3652 0.4870 0.032 Uiso 1 1 calc R . . . .
H2B H 0.4580 0.2475 0.5283 0.032 Uiso 1 1 calc R . . . .
C3 C 0.5530(3) 0.4401(2) 0.55659(11) 0.0263(5) Uani 1 1 d . . . . .
H3A H 0.6550 0.4390 0.5225 0.032 Uiso 1 1 calc R . . . .
H3B H 0.5008 0.5320 0.5574 0.032 Uiso 1 1 calc R . . . .
C4 C 0.6256(3) 0.4040(2) 0.62961(10) 0.0221(4) Uani 1 1 d . . . . .
C5 C 0.4884(2) 0.3584(2) 0.68354(10) 0.0184(4) Uani 1 1 d . . . . .
C6 C 0.5576(3) 0.3397(2) 0.75914(10) 0.0209(4) Uani 1 1 d . . . . .
H6 H 0.6621 0.2747 0.7586 0.025 Uiso 1 1 calc R . . . .
C7 C 0.4098(3) 0.2866(2) 0.80989(10) 0.0194(4) Uani 1 1 d . . . . .
H7 H 0.4219 0.1867 0.8144 0.023 Uiso 1 1 calc R . . . .
C8 C 0.4562(3) 0.3532(2) 0.88035(11) 0.0256(4) Uani 1 1 d . . . . .
C9 C 0.3323(3) 0.3430(2) 0.93354(10) 0.0291(5) Uani 1 1 d . . . . .
H9 H 0.3562 0.3806 0.9783 0.035 Uiso 1 1 calc R . . . .
C10 C 0.1569(3) 0.2701(3) 0.91859(11) 0.0316(5) Uani 1 1 d . . . . .
H10 H 0.0891 0.2316 0.9559 0.038 Uiso 1 1 calc R . . . .
C11 C 0.0947(3) 0.2590(2) 0.85150(11) 0.0276(5) Uani 1 1 d . . . . .
H11 H -0.0162 0.2130 0.8418 0.033 Uiso 1 1 calc R . . . .
C12 C 0.2080(3) 0.3227(2) 0.79107(10) 0.0204(4) Uani 1 1 d . . . . .
C13 C 0.1728(3) 0.2653(2) 0.71644(10) 0.0203(4) Uani 1 1 d . . . . .
H13A H 0.1807 0.1659 0.7177 0.024 Uiso 1 1 calc R . . . .
H13B H 0.0481 0.2902 0.7009 0.024 Uiso 1 1 calc R . . . .
C14 C 0.3141(3) 0.32064(19) 0.66402(10) 0.0184(4) Uani 1 1 d . . . . .
C15 C 0.6227(3) 0.4433(2) 0.86709(11) 0.0317(5) Uani 1 1 d . . . . .
H15A H 0.6117 0.5290 0.8932 0.038 Uiso 1 1 calc R . . . .
H15B H 0.7370 0.3975 0.8815 0.038 Uiso 1 1 calc R . . . .
C16 C 0.1633(3) 0.4779(2) 0.78941(11) 0.0260(4) Uani 1 1 d . . . . .
H16A H 0.1894 0.5174 0.8354 0.039 Uiso 1 1 calc GR . . . .
H16B H 0.0338 0.4909 0.7781 0.039 Uiso 1 1 calc GR . . . .
H16C H 0.2390 0.5219 0.7538 0.039 Uiso 1 1 calc GR . . . .

loop_
_atom_site_aniso_label
_atom_site_aniso_U_11
_atom_site_aniso_U_22
_atom_site_aniso_U_33
_atom_site_aniso_U_23
_atom_site_aniso_U_13
_atom_site_aniso_U_12
O1 0.0179(7) 0.0442(9) 0.0302(7) 0.0137(7) 0.0056(6) 0.0072(7)
O2 0.0138(7) 0.0412(9) 0.0400(8) 0.0053(7) 0.0036(6) -0.0021(6)
O3 0.0270(7) 0.0306(8) 0.0296(7) -0.0046(6) -0.0042(6) -0.0099(7)
C1 0.0169(9) 0.0323(11) 0.0202(9) 0.0016(8) 0.0001(7) -0.0009(8)
C2 0.0217(10) 0.0397(13) 0.0191(9) -0.0002(8) 0.0033(7) 0.0010(9)
C3 0.0204(9) 0.0337(12) 0.0247(10) 0.0037(8) 0.0079(8) -0.0003(9)
C4 0.0155(9) 0.0221(10) 0.0286(9) -0.0004(8) 0.0046(8) 0.0002(7)
C5 0.0149(9) 0.0182(9) 0.0219(9) -0.0006(7) 0.0020(7) 0.0007(7)
C6 0.0151(8) 0.0226(10) 0.0251(9) -0.0014(8) -0.0026(7) -0.0013(8)
C7 0.0187(9) 0.0202(9) 0.0194(8) 0.0005(7) -0.0011(7) 0.0025(7)
C8 0.0280(10) 0.0264(10) 0.0224(9) -0.0019(8) -0.0073(8) 0.0046(9)
C9 0.0355(12) 0.0339(12) 0.0178(9) -0.0017(8) -0.0024(8) 0.0072(10)
C10 0.0317(11) 0.0412(13) 0.0220(9) 0.0038(9) 0.0083(8) 0.0056(10)
C11 0.0226(10) 0.0334(12) 0.0268(10) 0.0012(9) 0.0067(8) 0.0010(9)
C12 0.0155(8) 0.0236(9) 0.0221(9) 0.0010(8) 0.0015(7) 0.0014(8)
C13 0.0137(9) 0.0262(10) 0.0209(9) 0.0009(8) 0.0007(7) -0.0032(8)
C14 0.0164(9) 0.0173(9) 0.0214(9) -0.0008(7) 0.0023(7) 0.0017(7)
C15 0.0296(11) 0.0370(12) 0.0284(10) -0.0084(9) -0.0061(9) -0.0018(10)
C16 0.0264(10) 0.0275(10) 0.0241(9) -0.0003(8) 0.0022(8) 0.0077(9)

loop_
_atom_type_symbol
_atom_type_description
_atom_type_scat_dispersion_real
_atom_type_scat_dispersion_imag
_atom_type_scat_source
C C 0.0181 0.0091 'International Tables Vol C Tables 4.2.6.8 and 6.1.1.4'
H H 0.0000 0.0000 'International Tables Vol C Tables 4.2.6.8 and 6.1.1.4'
O O 0.0492 0.0322 'International Tables Vol C Tables 4.2.6.8 and 6.1.1.4'

loop_
_geom_angle_atom_site_label_1
_geom_angle_atom_site_label_2
_geom_angle_atom_site_label_3
_geom_angle
_geom_angle_site_symmetry_1
_geom_angle_site_symmetry_3
_geom_angle_publ_flag
C1 O1 H1 109.5 . . ?
C15 O3 C6 105.55(15) . . ?
O1 C1 H1A 109.0 . . ?
O1 C1 C2 107.62(16) . . ?
O1 C1 C14 109.14(16) . . ?
C2 C1 H1A 109.0 . . ?
C14 C1 H1A 109.0 . . ?
C14 C1 C2 113.15(16) . . ?
C1 C2 H2A 109.5 . . ?
C1 C2 H2B 109.5 . . ?
C1 C2 C3 110.63(16) . . ?
H2A C2 H2B 108.1 . . ?
C3 C2 H2A 109.5 . . ?
C3 C2 H2B 109.5 . . ?
C2 C3 H3A 109.5 . . ?
C2 C3 H3B 109.5 . . ?
H3A C3 H3B 108.1 . . ?
C4 C3 C2 110.57(17) . . ?
C4 C3 H3A 109.5 . . ?
C4 C3 H3B 109.5 . . ?
O2 C4 C3 122.19(18) . . ?
O2 C4 C5 120.39(18) . . ?
C5 C4 C3 117.42(17) . . ?
C4 C5 C6 117.24(16) . . ?
C14 C5 C4 120.81(17) . . ?
C14 C5 C6 121.56(17) . . ?
O3 C6 C5 112.51(16) . . ?
O3 C6 H6 108.6 . . ?
O3 C6 C7 104.78(15) . . ?
C5 C6 H6 108.6 . . ?
C5 C6 C7 113.53(15) . . ?
C7 C6 H6 108.6 . . ?
C6 C7 H7 109.4 . . ?
C6 C7 C12 115.98(16) . . ?
C8 C7 C6 104.32(16) . . ?
C8 C7 H7 109.4 . . ?
C8 C7 C12 108.09(16) . . ?
C12 C7 H7 109.4 . . ?
C9 C8 C7 118.24(19) . . ?
C9 C8 C15 133.9(2) . . ?
C15 C8 C7 106.41(17) . . ?
C8 C9 H9 121.3 . . ?
C8 C9 C10 117.48(19) . . ?
C10 C9 H9 121.3 . . ?
C9 C10 H10 119.9 . . ?
C11 C10 C9 120.19(19) . . ?
C11 C10 H10 119.9 . . ?
C10 C11 H11 120.5 . . ?
C10 C11 C12 119.1(2) . . ?
C12 C11 H11 120.5 . . ?
C7 C12 C16 115.21(16) . . ?
C11 C12 C7 103.81(15) . . ?
C11 C12 C13 116.19(16) . . ?
C11 C12 C16 107.65(16) . . ?
C13 C12 C7 106.40(15) . . ?
C13 C12 C16 107.85(16) . . ?
C12 C13 H13A 109.5 . . ?
C12 C13 H13B 109.5 . . ?
H13A C13 H13B 108.1 . . ?
C14 C13 C12 110.65(15) . . ?
C14 C13 H13A 109.5 . . ?
C14 C13 H13B 109.5 . . ?
C5 C14 C1 122.13(17) . . ?
C5 C14 C13 122.78(17) . . ?
C13 C14 C1 115.08(15) . . ?
O3 C15 C8 104.52(16) . . ?
O3 C15 H15A 110.8 . . ?
O3 C15 H15B 110.8 . . ?
C8 C15 H15A 110.8 . . ?
C8 C15 H15B 110.8 . . ?
H15A C15 H15B 108.9 . . ?
C12 C16 H16A 109.5 . . ?
C12 C16 H16B 109.5 . . ?
C12 C16 H16C 109.5 . . ?
H16A C16 H16B 109.5 . . ?
H16A C16 H16C 109.5 . . ?
H16B C16 H16C 109.5 . . ?

loop_
_geom_bond_atom_site_label_1
_geom_bond_atom_site_label_2
_geom_bond_distance
_geom_bond_site_symmetry_2
_geom_bond_publ_flag
O1 H1 0.8200 . ?
O1 C1 1.429(3) . ?
O2 C4 1.225(3) . ?
O3 C6 1.450(2) . ?
O3 C15 1.444(3) . ?
C1 H1A 0.9800 . ?
C1 C2 1.519(3) . ?
C1 C14 1.516(3) . ?
C2 H2A 0.9700 . ?
C2 H2B 0.9700 . ?
C2 C3 1.526(3) . ?
C3 H3A 0.9700 . ?
C3 H3B 0.9700 . ?
C3 C4 1.503(3) . ?
C4 C5 1.476(3) . ?
C5 C6 1.509(3) . ?
C5 C14 1.352(3) . ?
C6 H6 0.9800 . ?
C6 C7 1.513(3) . ?
C7 H7 0.9800 . ?
C7 C8 1.505(3) . ?
C7 C12 1.529(3) . ?
C8 C9 1.336(3) . ?
C8 C15 1.501(3) . ?
C9 H9 0.9300 . ?
C9 C10 1.470(3) . ?
C10 H10 0.9300 . ?
C10 C11 1.335(3) . ?
C11 H11 0.9300 . ?
C11 C12 1.523(3) . ?
C12 C13 1.525(3) . ?
C12 C16 1.545(3) . ?
C13 H13A 0.9700 . ?
C13 H13B 0.9700 . ?
C13 C14 1.508(2) . ?
C15 H15A 0.9700 . ?
C15 H15B 0.9700 . ?
C16 H16A 0.9600 . ?
C16 H16B 0.9600 . ?
C16 H16C 0.9600 . ?

loop_
_geom_hbond_atom_site_label_D
_geom_hbond_atom_site_label_H
_geom_hbond_atom_site_label_A
_geom_hbond_distance_DH
_geom_hbond_distance_HA
_geom_hbond_distance_DA
_geom_hbond_angle_DHA
_geom_hbond_site_symmetry_A
O1 H1 O2 0.82 1.99 2.803(2) 173.1 1_455

loop_
_geom_torsion_atom_site_label_1
_geom_torsion_atom_site_label_2
_geom_torsion_atom_site_label_3
_geom_torsion_atom_site_label_4
_geom_torsion
_geom_torsion_site_symmetry_1
_geom_torsion_site_symmetry_2
_geom_torsion_site_symmetry_3
_geom_torsion_site_symmetry_4
_geom_torsion_publ_flag
O1 C1 C2 C3 73.4(2) . . . . ?
O1 C1 C14 C5 -98.1(2) . . . . ?
O1 C1 C14 C13 81.11(19) . . . . ?
O2 C4 C5 C6 7.8(3) . . . . ?
O2 C4 C5 C14 -165.1(2) . . . . ?
O3 C6 C7 C8 -23.42(19) . . . . ?
O3 C6 C7 C12 95.32(18) . . . . ?
C1 C2 C3 C4 56.6(2) . . . . ?
C2 C1 C14 C5 21.7(3) . . . . ?
C2 C1 C14 C13 -159.10(18) . . . . ?
C2 C3 C4 O2 139.1(2) . . . . ?
C2 C3 C4 C5 -40.7(2) . . . . ?
C3 C4 C5 C6 -172.40(18) . . . . ?
C3 C4 C5 C14 14.8(3) . . . . ?
C4 C5 C6 O3 63.9(2) . . . . ?
C4 C5 C6 C7 -177.31(17) . . . . ?
C4 C5 C14 C1 -4.7(3) . . . . ?
C4 C5 C14 C13 176.21(17) . . . . ?
C5 C6 C7 C8 -146.56(17) . . . . ?
C5 C6 C7 C12 -27.8(2) . . . . ?
C6 O3 C15 C8 -36.6(2) . . . . ?
C6 C5 C14 C1 -177.20(18) . . . . ?
C6 C5 C14 C13 3.7(3) . . . . ?
C6 C7 C8 C9 169.60(19) . . . . ?
C6 C7 C8 C15 1.4(2) . . . . ?
C6 C7 C12 C11 -178.87(16) . . . . ?
C6 C7 C12 C13 58.0(2) . . . . ?
C6 C7 C12 C16 -61.4(2) . . . . ?
C7 C8 C9 C10 -1.6(3) . . . . ?
C7 C8 C15 O3 21.1(2) . . . . ?
C7 C12 C13 C14 -56.0(2) . . . . ?
C8 C7 C12 C11 -62.2(2) . . . . ?
C8 C7 C12 C13 174.68(16) . . . . ?
C8 C7 C12 C16 55.2(2) . . . . ?
C8 C9 C10 C11 -23.4(3) . . . . ?
C9 C8 C15 O3 -144.4(2) . . . . ?
C9 C10 C11 C12 0.0(3) . . . . ?
C10 C11 C12 C7 42.2(3) . . . . ?
C10 C11 C12 C13 158.6(2) . . . . ?
C10 C11 C12 C16 -80.4(2) . . . . ?
C11 C12 C13 C14 -170.99(16) . . . . ?
C12 C7 C8 C9 45.6(2) . . . . ?
C12 C7 C8 C15 -122.54(18) . . . . ?
C12 C13 C14 C1 -150.56(16) . . . . ?
C12 C13 C14 C5 28.6(3) . . . . ?
C14 C1 C2 C3 -47.2(2) . . . . ?
C14 C5 C6 O3 -123.32(19) . . . . ?
C14 C5 C6 C7 -4.5(3) . . . . ?
C15 O3 C6 C5 161.53(16) . . . . ?
C15 O3 C6 C7 37.73(19) . . . . ?
C15 C8 C9 C10 162.6(2) . . . . ?
C16 C12 C13 C14 68.1(2) . . . . ?
